data_2211228
loop_
_publ_author_name
'Aliakbar Dehno Khalajii'
'Medhi Amirnasr'
'Richard Welter'

_publ_section_title
;{\m-Bis[1-(pyridin-2-yl)ethylidene]ethane-1,2-diamine-\k^2^<i>N</i>,<i>N</i>'}bis[iodo(triphenylphosphine-\k<i>P</i>)copper(I)]
 acetonitrile disolvate
;
_journal_coeditor_code WM2052
_journal_issue 11
_journal_name_full 'Acta Crystallographica Section E'
_journal_page_first m2950
_journal_page_last m2951
_journal_paper_doi 10.1107/S1600536806040992
_journal_volume 62
_journal_year 2006
_chemical_formula_iupac '[Cu2 I2 (C16 H18 N4) (C6 H15 P3)2], 2CH3 CN'
_chemical_formula_moiety 'C52 H48 Cu2 I2 N4 P2, 2(C2 H3 N)'
_chemical_formula_sum 'C56 H54 Cu2 I2 N6 P2'
_chemical_formula_weight 1253.87
_chemical_name_systematic
;
Diiodo-[\m-bis(1-pyridin-2-ylethylidene)ethane-1,2-diamine-\k^2^<i>N</i>,\
<i>N</i>'] -bis[triphenylphosphine-\k<i>P</i>]dicopper(I) acetonitrile
disolvate
;
_space_group_IT_number 14
_symmetry_cell_setting monoclinic
_symmetry_space_group_name_Hall '-P 2yn'
_symmetry_space_group_name_H-M 'P 1 21/n 1'
_atom_sites_solution_hydrogens geom
_atom_sites_solution_primary direct
_atom_sites_solution_secondary difmap
_audit_creation_method SHELXL-97
_cell_angle_alpha 90.00
_cell_angle_beta 95.1300(10)
_cell_angle_gamma 90.00
_cell_formula_units_Z 2
_cell_length_a 9.2220(2)
_cell_length_b 18.6470(4)
_cell_length_c 15.6570(4)
_cell_measurement_reflns_used 8027
_cell_measurement_temperature 173(2)
_cell_measurement_theta_max 30.034
_cell_measurement_theta_min 0.998
_cell_volume 2681.63(11)
_computing_cell_refinement 'Denzo (Otwinowski & Minor, 1997)'
_computing_data_collection 'Collect (Nonius, 1998)'
_computing_data_reduction Denzo
_computing_molecular_graphics 'PLATON98 (Spek, 1998)'
_computing_publication_material SHELXL97
_computing_structure_refinement 'SHELXL97 (Sheldrick, 1997)'
_computing_structure_solution 'SHELXS97 (Sheldrick, 1997)'
_diffrn_ambient_temperature 173(2)
_diffrn_measured_fraction_theta_full 0.997
_diffrn_measured_fraction_theta_max 0.997
_diffrn_measurement_device_type 'Nonius KappaCCD'
_diffrn_measurement_method '\w scans'
_diffrn_radiation_monochromator graphite
_diffrn_radiation_source 'fine-focus sealed tube'
_diffrn_radiation_type MoK\a
_diffrn_radiation_wavelength 0.71070
_diffrn_reflns_av_R_equivalents 0.0487
_diffrn_reflns_av_sigmaI/netI 0.0876
_diffrn_reflns_limit_h_max 6
_diffrn_reflns_limit_h_min -12
_diffrn_reflns_limit_k_max 26
_diffrn_reflns_limit_k_min -22
_diffrn_reflns_limit_l_max 22
_diffrn_reflns_limit_l_min -21
_diffrn_reflns_number 18398
_diffrn_reflns_theta_full 30.07
_diffrn_reflns_theta_max 30.07
_diffrn_reflns_theta_min 2.18
_diffrn_standards_number 0
_exptl_absorpt_coefficient_mu 2.046
_exptl_absorpt_correction_type none
_exptl_crystal_colour orange
_exptl_crystal_density_diffrn 1.553
_exptl_crystal_density_method 'not measured'
_exptl_crystal_description prism
_exptl_crystal_F_000 1252
_exptl_crystal_size_max 0.08
_exptl_crystal_size_mid 0.08
_exptl_crystal_size_min 0.08
_refine_diff_density_max 0.651
_refine_diff_density_min -0.812
_refine_ls_extinction_method none
_refine_ls_goodness_of_fit_ref 1.028
_refine_ls_hydrogen_treatment constr
_refine_ls_matrix_type full
_refine_ls_number_parameters 307
_refine_ls_number_reflns 7829
_refine_ls_number_restraints 1
_refine_ls_restrained_S_all 1.028
_refine_ls_R_factor_all 0.0887
_refine_ls_R_factor_gt 0.0445
_refine_ls_shift/su_max 0.011
_refine_ls_shift/su_mean 0.000
_refine_ls_structure_factor_coef Fsqd
_refine_ls_weighting_details 'w=1/[\s^2^(Fo^2^)+(0.0470P)^2^] where P=(Fo^2^+2Fc^2^)/3'
_refine_ls_weighting_scheme calc
_refine_ls_wR_factor_gt 0.0933
_refine_ls_wR_factor_ref 0.1171
_reflns_number_gt 5114
_reflns_number_total 7829
_reflns_threshold_expression I>2\s(I)
_cod_data_source_file wm2052.cif
_cod_data_source_block I
_cod_original_sg_symbol_H-M 'P 21/n'
_cod_database_code 2211228
_cod_database_fobs_code 2211228

loop_
_symmetry_equiv_pos_as_xyz
'x, y, z'
'-x+1/2, y+1/2, -z+1/2'
'-x, -y, -z'
'x-1/2, -y-1/2, z-1/2'

loop_
_atom_site_type_symbol
_atom_site_label
_atom_site_fract_x
_atom_site_fract_y
_atom_site_fract_z
_atom_site_U_iso_or_equiv
_atom_site_adp_type
_atom_site_calc_flag
_atom_site_refinement_flags
_atom_site_occupancy
I I 0.00054(3) 0.556877(13) 0.227623(17) 0.03750(10) Uani d U 1
Cu Cu 0.15119(4) 0.47019(2) 0.33244(3) 0.02332(11) Uani d U 1
P P 0.12694(9) 0.35414(4) 0.31397(5) 0.02135(18) Uani d . 1
N N1 0.3587(3) 0.51269(13) 0.33225(17) 0.0239(6) Uani d . 1
N N2 0.1777(3) 0.51749(13) 0.45382(16) 0.0225(6) Uani d . 1
N N3 0.0336(10) 0.0824(4) 0.4383(4) 0.138(3) Uani d . 1
C C1 0.4024(3) 0.55057(15) 0.4037(2) 0.0222(7) Uani d . 1
C C2 0.5341(4) 0.58647(18) 0.4119(2) 0.0300(8) Uani d . 1
H H2 0.5628 0.6129 0.4624 0.036 Uiso calc . 1
C C3 0.6242(4) 0.5834(2) 0.3453(3) 0.0361(9) Uani d . 1
H H3 0.7155 0.6074 0.3501 0.043 Uiso calc . 1
C C4 0.5794(4) 0.5454(2) 0.2725(2) 0.0370(9) Uani d . 1
H H4 0.6387 0.5426 0.2260 0.044 Uiso calc . 1
C C5 0.4460(4) 0.5112(2) 0.2685(2) 0.0332(8) Uani d . 1
H H5 0.4146 0.4853 0.2179 0.040 Uiso calc . 1
C C6 0.2976(4) 0.55149(15) 0.4709(2) 0.0227(7) Uani d . 1
C C7 0.3374(4) 0.59275(19) 0.5522(2) 0.0326(8) Uani d . 1
H H7A 0.2981 0.6415 0.5462 0.049 Uiso calc . 1
H H7B 0.4436 0.5949 0.5631 0.049 Uiso calc . 1
H H7C 0.2964 0.5687 0.6002 0.049 Uiso calc . 1
C C8 0.0700(4) 0.51672(18) 0.5183(2) 0.0299(8) Uani d . 1
H H8A 0.0513 0.5664 0.5366 0.036 Uiso calc . 1
H H8B 0.1094 0.4893 0.5693 0.036 Uiso calc . 1
C C9 0.2026(3) 0.31953(17) 0.2176(2) 0.0231(7) Uani d . 1
C C10 0.2244(4) 0.36821(18) 0.1527(2) 0.0309(8) Uani d . 1
H H10 0.2003 0.4173 0.1597 0.037 Uiso calc . 1
C C11 0.2807(4) 0.3460(2) 0.0779(2) 0.0419(10) Uani d . 1
H H11 0.2941 0.3795 0.0336 0.050 Uiso calc . 1
C C12 0.3169(4) 0.2750(2) 0.0684(2) 0.0407(10) Uani d . 1
H H12 0.3586 0.2597 0.0181 0.049 Uiso calc . 1
C C13 0.2929(4) 0.2258(2) 0.1317(2) 0.0369(9) Uani d . 1
H H13 0.3166 0.1767 0.1243 0.044 Uiso calc . 1
C C14 0.2352(4) 0.24756(18) 0.2051(2) 0.0301(8) Uani d . 1
H H14 0.2173 0.2133 0.2478 0.036 Uiso calc . 1
C C15 0.2202(4) 0.30330(16) 0.4020(2) 0.0257(7) Uani d . 1
C C16 0.3587(4) 0.27575(19) 0.3990(2) 0.0352(8) Uani d . 1
H H16 0.4063 0.2807 0.3480 0.042 Uiso calc . 1
C C17 0.4295(5) 0.2409(2) 0.4693(3) 0.0496(11) Uani d . 1
H H17 0.5241 0.2216 0.4658 0.060 Uiso calc . 1
C C18 0.3617(6) 0.2343(2) 0.5444(3) 0.0553(13) Uani d . 1
H H18 0.4094 0.2104 0.5927 0.066 Uiso calc . 1
C C19 0.2259(5) 0.2623(2) 0.5486(3) 0.0487(11) Uani d . 1
H H19 0.1792 0.2579 0.6000 0.058 Uiso calc . 1
C C20 0.1557(4) 0.29704(19) 0.4788(2) 0.0355(9) Uani d . 1
H H20 0.0618 0.3170 0.4832 0.043 Uiso calc . 1
C C21 -0.0556(3) 0.31520(17) 0.3026(2) 0.0246(7) Uani d . 1
C C22 -0.0846(4) 0.24489(19) 0.3273(2) 0.0345(9) Uani d . 1
H H22 -0.0087 0.2162 0.3544 0.041 Uiso calc . 1
C C23 -0.2233(5) 0.2171(2) 0.3123(3) 0.0434(10) Uani d . 1
H H23 -0.2421 0.1695 0.3299 0.052 Uiso calc . 1
C C24 -0.3337(4) 0.2569(2) 0.2725(3) 0.0433(11) Uani d . 1
H H24 -0.4283 0.2369 0.2620 0.052 Uiso calc . 1
C C25 -0.3072(4) 0.3270(2) 0.2474(2) 0.0429(10) Uani d . 1
H H25 -0.3838 0.3549 0.2196 0.052 Uiso calc . 1
C C26 -0.1680(4) 0.35631(19) 0.2632(2) 0.0325(8) Uani d . 1
H H26 -0.1501 0.4044 0.2470 0.039 Uiso calc . 1
C C27 0.1483(11) 0.0657(4) 0.4710(5) 0.097(2) Uani d . 1
C C28 0.2843(10) 0.0454(3) 0.5078(5) 0.116(3) Uani d . 1
H H28A 0.2824 -0.0055 0.5233 0.174 Uiso calc . 1
H H28B 0.3096 0.0741 0.5594 0.174 Uiso calc . 1
H H28C 0.3570 0.0531 0.4668 0.174 Uiso calc . 1

loop_
_atom_site_aniso_label
_atom_site_aniso_U_11
_atom_site_aniso_U_22
_atom_site_aniso_U_33
_atom_site_aniso_U_12
_atom_site_aniso_U_13
_atom_site_aniso_U_23
I 0.03210(15) 0.03374(15) 0.04609(18) 0.00660(10) 0.00033(11) 0.00594(11)
Cu 0.0219(2) 0.0238(2) 0.0247(2) -0.00294(16) 0.00510(17) -0.00456(17)
P 0.0209(4) 0.0231(4) 0.0206(4) -0.0032(3) 0.0048(3) -0.0023(3)
N1 0.0230(14) 0.0247(13) 0.0251(15) -0.0024(11) 0.0076(12) -0.0008(12)
N2 0.0209(14) 0.0259(14) 0.0216(14) -0.0001(11) 0.0065(11) -0.0017(11)
N3 0.183(8) 0.154(6) 0.080(5) 0.034(6) 0.025(5) 0.002(4)
C1 0.0201(17) 0.0215(16) 0.0256(18) -0.0010(12) 0.0048(13) 0.0030(13)
C2 0.0282(19) 0.0301(18) 0.032(2) -0.0088(15) 0.0048(15) -0.0018(16)
C3 0.0247(19) 0.041(2) 0.044(2) -0.0102(16) 0.0106(17) -0.0023(18)
C4 0.026(2) 0.050(2) 0.037(2) -0.0088(17) 0.0157(17) -0.0029(18)
C5 0.030(2) 0.044(2) 0.0272(19) -0.0057(16) 0.0106(15) -0.0068(16)
C6 0.0221(17) 0.0208(15) 0.0253(18) -0.0026(13) 0.0025(14) -0.0021(13)
C7 0.030(2) 0.038(2) 0.031(2) -0.0087(15) 0.0049(15) -0.0091(16)
C8 0.0249(19) 0.0391(19) 0.0277(18) -0.0062(15) 0.0127(15) -0.0107(16)
C9 0.0175(16) 0.0298(17) 0.0218(16) -0.0004(13) 0.0015(13) -0.0032(14)
C10 0.034(2) 0.0297(18) 0.0301(19) -0.0010(15) 0.0091(16) 0.0006(16)
C11 0.046(3) 0.049(2) 0.033(2) -0.0037(19) 0.0138(19) 0.0022(18)
C12 0.033(2) 0.058(2) 0.033(2) 0.0039(18) 0.0104(17) -0.015(2)
C13 0.030(2) 0.042(2) 0.038(2) 0.0069(16) -0.0005(17) -0.0161(18)
C14 0.031(2) 0.0296(18) 0.0296(19) 0.0003(15) 0.0028(15) -0.0026(15)
C15 0.0273(18) 0.0233(16) 0.0263(18) -0.0077(14) 0.0000(14) -0.0030(14)
C16 0.032(2) 0.041(2) 0.031(2) -0.0027(16) -0.0031(16) -0.0014(17)
C17 0.042(3) 0.044(2) 0.060(3) 0.0004(19) -0.014(2) -0.003(2)
C18 0.072(3) 0.046(3) 0.042(3) -0.015(2) -0.028(2) 0.014(2)
C19 0.068(3) 0.049(2) 0.029(2) -0.021(2) 0.001(2) 0.0055(19)
C20 0.043(2) 0.038(2) 0.0261(19) -0.0117(17) 0.0070(17) 0.0024(17)
C21 0.0229(17) 0.0307(17) 0.0211(17) -0.0063(14) 0.0081(14) -0.0113(14)
C22 0.035(2) 0.037(2) 0.032(2) -0.0092(16) 0.0095(17) -0.0065(17)
C23 0.040(2) 0.047(2) 0.045(2) -0.0213(19) 0.016(2) -0.013(2)
C24 0.029(2) 0.061(3) 0.042(2) -0.0206(19) 0.0146(18) -0.031(2)
C25 0.026(2) 0.063(3) 0.039(2) 0.0043(19) -0.0013(17) -0.022(2)
C26 0.0271(19) 0.039(2) 0.031(2) -0.0023(16) 0.0031(15) -0.0110(16)
C27 0.128(8) 0.091(5) 0.071(5) 0.027(5) -0.001(5) -0.004(4)
C28 0.157(8) 0.069(4) 0.115(6) 0.011(4) -0.029(6) -0.012(4)

loop_
_atom_type_symbol
_atom_type_description
_atom_type_scat_dispersion_real
_atom_type_scat_dispersion_imag
_atom_type_scat_source
C C 0.0033 0.0016 'International Tables Vol C Tables 4.2.6.8 and 6.1.1.4'
H H 0.0000 0.0000 'International Tables Vol C Tables 4.2.6.8 and 6.1.1.4'
P P 0.1023 0.0942 'International Tables Vol C Tables 4.2.6.8 and 6.1.1.4'
N N 0.0061 0.0033 'International Tables Vol C Tables 4.2.6.8 and 6.1.1.4'
Cu Cu 0.3201 1.2651 'International Tables Vol C Tables 4.2.6.8 and 6.1.1.4'
I I -0.4742 1.8119 'International Tables Vol C Tables 4.2.6.8 and 6.1.1.4'

loop_
_geom_angle_atom_site_label_1
_geom_angle_atom_site_label_2
_geom_angle_atom_site_label_3
_geom_angle_site_symmetry_1
_geom_angle_site_symmetry_3
_geom_angle
_geom_angle_publ_flag
N1 Cu N2 . . 78.86(10) y
N1 Cu P . . 117.44(7) y
N2 Cu P . . 122.61(7) y
N1 Cu I . . 101.64(7) y
N2 Cu I . . 108.82(7) y
P Cu I . . 119.05(3) y
C15 P C21 . . 103.60(15) ?
C15 P C9 . . 104.51(15) ?
C21 P C9 . . 101.25(14) ?
C15 P Cu . . 112.18(10) ?
C21 P Cu . . 119.16(11) ?
C9 P Cu . . 114.44(11) ?
C5 N1 C1 . . 118.3(3) ?
C5 N1 Cu . . 127.6(2) ?
C1 N1 Cu . . 113.9(2) ?
C6 N2 C8 . . 118.9(3) ?
C6 N2 Cu . . 115.3(2) ?
C8 N2 Cu . . 125.8(2) ?
N1 C1 C2 . . 121.5(3) ?
N1 C1 C6 . . 115.2(3) ?
C2 C1 C6 . . 123.3(3) ?
C3 C2 C1 . . 119.3(3) ?
C3 C2 H2 . . 120.3 ?
C1 C2 H2 . . 120.3 ?
C4 C3 C2 . . 119.2(3) ?
C4 C3 H3 . . 120.4 ?
C2 C3 H3 . . 120.4 ?
C3 C4 C5 . . 118.4(3) ?
C3 C4 H4 . . 120.8 ?
C5 C4 H4 . . 120.8 ?
N1 C5 C4 . . 123.3(3) ?
N1 C5 H5 . . 118.3 ?
C4 C5 H5 . . 118.3 ?
N2 C6 C1 . . 116.7(3) ?
N2 C6 C7 . . 124.7(3) ?
C1 C6 C7 . . 118.6(3) ?
C6 C7 H7A . . 109.5 ?
C6 C7 H7B . . 109.5 ?
H7A C7 H7B . . 109.5 ?
C6 C7 H7C . . 109.5 ?
H7A C7 H7C . . 109.5 ?
H7B C7 H7C . . 109.5 ?
N2 C8 C8 . 3_566 110.6(3) ?
N2 C8 H8A . . 109.5 ?
C8 C8 H8A 3_566 . 109.5 ?
N2 C8 H8B . . 109.5 ?
C8 C8 H8B 3_566 . 109.5 ?
H8A C8 H8B . . 108.1 ?
C10 C9 C14 . . 118.6(3) ?
C10 C9 P . . 117.5(2) ?
C14 C9 P . . 123.8(2) ?
C9 C10 C11 . . 120.8(3) ?
C9 C10 H10 . . 119.6 ?
C11 C10 H10 . . 119.6 ?
C12 C11 C10 . . 119.4(3) ?
C12 C11 H11 . . 120.3 ?
C10 C11 H11 . . 120.3 ?
C11 C12 C13 . . 120.3(3) ?
C11 C12 H12 . . 119.9 ?
C13 C12 H12 . . 119.9 ?
C14 C13 C12 . . 120.2(3) ?
C14 C13 H13 . . 119.9 ?
C12 C13 H13 . . 119.9 ?
C13 C14 C9 . . 120.6(3) ?
C13 C14 H14 . . 119.7 ?
C9 C14 H14 . . 119.7 ?
C16 C15 C20 . . 117.8(3) ?
C16 C15 P . . 122.8(3) ?
C20 C15 P . . 119.1(3) ?
C15 C16 C17 . . 121.1(4) ?
C15 C16 H16 . . 119.4 ?
C17 C16 H16 . . 119.4 ?
C18 C17 C16 . . 119.9(4) ?
C18 C17 H17 . . 120.1 ?
C16 C17 H17 . . 120.1 ?
C19 C18 C17 . . 119.5(4) ?
C19 C18 H18 . . 120.3 ?
C17 C18 H18 . . 120.3 ?
C18 C19 C20 . . 120.7(4) ?
C18 C19 H19 . . 119.7 ?
C20 C19 H19 . . 119.7 ?
C19 C20 C15 . . 121.0(4) ?
C19 C20 H20 . . 119.5 ?
C15 C20 H20 . . 119.5 ?
C26 C21 C22 . . 119.1(3) ?
C26 C21 P . . 117.9(3) ?
C22 C21 P . . 122.8(3) ?
C23 C22 C21 . . 120.1(4) ?
C23 C22 H22 . . 119.9 ?
C21 C22 H22 . . 119.9 ?
C24 C23 C22 . . 121.0(4) ?
C24 C23 H23 . . 119.5 ?
C22 C23 H23 . . 119.5 ?
C23 C24 C25 . . 119.8(3) ?
C23 C24 H24 . . 120.1 ?
C25 C24 H24 . . 120.1 ?
C24 C25 C26 . . 119.9(4) ?
C24 C25 H25 . . 120.0 ?
C26 C25 H25 . . 120.0 ?
C21 C26 C25 . . 120.0(3) ?
C21 C26 H26 . . 120.0 ?
C25 C26 H26 . . 120.0 ?
N3 C27 C28 . . 178.7(9) ?
C27 C28 H28A . . 109.5 ?
C27 C28 H28B . . 109.5 ?
H28A C28 H28B . . 109.5 ?
C27 C28 H28C . . 109.5 ?
H28A C28 H28C . . 109.5 ?
H28B C28 H28C . . 109.5 ?

loop_
_geom_bond_atom_site_label_1
_geom_bond_atom_site_label_2
_geom_bond_site_symmetry_2
_geom_bond_distance
_geom_bond_publ_flag
I Cu . 2.6132(5) y
Cu N1 . 2.072(3) y
Cu N2 . 2.090(3) y
Cu P . 2.1921(9) y
P C15 . 1.824(3) ?
P C21 . 1.828(3) ?
P C9 . 1.835(3) ?
N1 C5 . 1.337(4) ?
N1 C1 . 1.354(4) ?
N2 C6 . 1.282(4) ?
N2 C8 . 1.478(4) ?
N3 C27 . 1.175(10) ?
C1 C2 . 1.383(4) ?
C1 C6 . 1.490(4) ?
C2 C3 . 1.390(5) ?
C2 H2 . 0.9500 ?
C3 C4 . 1.375(5) ?
C3 H3 . 0.9500 ?
C4 C5 . 1.382(5) ?
C4 H4 . 0.9500 ?
C5 H5 . 0.9500 ?
C6 C7 . 1.505(5) ?
C7 H7A . 0.9800 ?
C7 H7B . 0.9800 ?
C7 H7C . 0.9800 ?
C8 C8 3_566 1.500(7) y
C8 H8A . 0.9900 ?
C8 H8B . 0.9900 ?
C9 C10 . 1.391(4) ?
C9 C14 . 1.393(4) ?
C10 C11 . 1.386(5) ?
C10 H10 . 0.9500 ?
C11 C12 . 1.378(5) ?
C11 H11 . 0.9500 ?
C12 C13 . 1.384(5) ?
C12 H12 . 0.9500 ?
C13 C14 . 1.370(5) ?
C13 H13 . 0.9500 ?
C14 H14 . 0.9500 ?
C15 C16 . 1.381(5) ?
C15 C20 . 1.393(4) ?
C16 C17 . 1.390(5) ?
C16 H16 . 0.9500 ?
C17 C18 . 1.387(6) ?
C17 H17 . 0.9500 ?
C18 C19 . 1.363(6) ?
C18 H18 . 0.9500 ?
C19 C20 . 1.381(5) ?
C19 H19 . 0.9500 ?
C20 H20 . 0.9500 ?
C21 C26 . 1.388(5) ?
C21 C22 . 1.399(4) ?
C22 C23 . 1.380(5) ?
C22 H22 . 0.9500 ?
C23 C24 . 1.365(6) ?
C23 H23 . 0.9500 ?
C24 C25 . 1.393(6) ?
C24 H24 . 0.9500 ?
C25 C26 . 1.397(5) ?
C25 H25 . 0.9500 ?
C26 H26 . 0.9500 ?
C27 C28 . 1.386(11) ?
C28 H28A . 0.9800 ?
C28 H28B . 0.9800 ?
C28 H28C . 0.9800 ?

loop_
_geom_torsion_atom_site_label_1
_geom_torsion_atom_site_label_2
_geom_torsion_atom_site_label_3
_geom_torsion_atom_site_label_4
_geom_torsion_site_symmetry_4
_geom_torsion
N1 Cu P C15 . 64.99(15)
N2 Cu P C15 . -29.24(15)
I Cu P C15 . -171.75(11)
N1 Cu P C21 . -173.80(14)
N2 Cu P C21 . 91.97(15)
I Cu P C21 . -50.53(13)
N1 Cu P C9 . -53.86(15)
N2 Cu P C9 . -148.10(14)
I Cu P C9 . 69.40(12)
N2 Cu N1 C5 . -177.8(3)
P Cu N1 C5 . 61.1(3)
I Cu N1 C5 . -70.6(3)
N2 Cu N1 C1 . -3.2(2)
P Cu N1 C1 . -124.27(19)
I Cu N1 C1 . 104.0(2)
N1 Cu N2 C6 . 2.8(2)
P Cu N2 C6 . 118.4(2)
I Cu N2 C6 . -95.9(2)
N1 Cu N2 C8 . -179.3(3)
P Cu N2 C8 . -63.8(3)
I Cu N2 C8 . 82.0(3)
C5 N1 C1 C2 . -0.6(5)
Cu N1 C1 C2 . -175.8(3)
C5 N1 C1 C6 . 178.3(3)
Cu N1 C1 C6 . 3.1(3)
N1 C1 C2 C3 . -0.2(5)
C6 C1 C2 C3 . -179.1(3)
C1 C2 C3 C4 . 0.7(6)
C2 C3 C4 C5 . -0.2(6)
C1 N1 C5 C4 . 1.1(5)
Cu N1 C5 C4 . 175.5(3)
C3 C4 C5 N1 . -0.7(6)
C8 N2 C6 C1 . -180.0(3)
Cu N2 C6 C1 . -1.9(4)
C8 N2 C6 C7 . -1.2(5)
Cu N2 C6 C7 . 176.8(2)
N1 C1 C6 N2 . -0.8(4)
C2 C1 C6 N2 . 178.1(3)
N1 C1 C6 C7 . -179.7(3)
C2 C1 C6 C7 . -0.8(5)
C6 N2 C8 C8 3_566 172.1(3)
Cu N2 C8 C8 3_566 -5.7(5)
C15 P C9 C10 . -143.1(3)
C21 P C9 C10 . 109.5(3)
Cu P C9 C10 . -20.0(3)
C15 P C9 C14 . 38.7(3)
C21 P C9 C14 . -68.7(3)
Cu P C9 C14 . 161.8(3)
C14 C9 C10 C11 . -1.5(5)
P C9 C10 C11 . -179.8(3)
C9 C10 C11 C12 . -0.7(6)
C10 C11 C12 C13 . 2.1(6)
C11 C12 C13 C14 . -1.1(6)
C12 C13 C14 C9 . -1.2(6)
C10 C9 C14 C13 . 2.5(5)
P C9 C14 C13 . -179.3(3)
C21 P C15 C16 . 134.1(3)
C9 P C15 C16 . 28.4(3)
Cu P C15 C16 . -96.2(3)
C21 P C15 C20 . -51.8(3)
C9 P C15 C20 . -157.5(3)
Cu P C15 C20 . 78.0(3)
C20 C15 C16 C17 . 2.0(5)
P C15 C16 C17 . 176.2(3)
C15 C16 C17 C18 . -1.0(6)
C16 C17 C18 C19 . -0.1(6)
C17 C18 C19 C20 . 0.0(6)
C18 C19 C20 C15 . 1.2(6)
C16 C15 C20 C19 . -2.1(5)
P C15 C20 C19 . -176.6(3)
C15 P C21 C26 . 157.9(3)
C9 P C21 C26 . -94.0(3)
Cu P C21 C26 . 32.4(3)
C15 P C21 C22 . -26.0(3)
C9 P C21 C22 . 82.2(3)
Cu P C21 C22 . -151.4(2)
C26 C21 C22 C23 . 0.1(5)
P C21 C22 C23 . -176.0(3)
C21 C22 C23 C24 . 0.8(6)
C22 C23 C24 C25 . -0.8(6)
C23 C24 C25 C26 . -0.1(6)
C22 C21 C26 C25 . -1.0(5)
P C21 C26 C25 . 175.3(3)
C24 C25 C26 C21 . 1.0(5)
